data_7052323
loop_
_publ_author_name
'Emmanuel Deiters'
'V\'eronique Bulach'
'Mir Wais Hosseini'

_publ_section_title
;
 Porphyrin based metallamacrocycles
;
_journal_issue 9
_journal_name_full 'New Journal of Chemistry'
_journal_page_first 1289
_journal_paper_doi 10.1039/b606041m
_journal_volume 30
_journal_year 2006
_chemical_formula_sum 'C86 H54 Cd2 Cl6 Cu2 I4 N12'
_chemical_formula_weight 2327.59
_chemical_name_systematic
;
?
;
_space_group_IT_number 2
_symmetry_cell_setting triclinic
_symmetry_space_group_name_Hall '-P 1'
_symmetry_space_group_name_H-M 'P -1'
_atom_sites_solution_hydrogens geom
_atom_sites_solution_primary direct
_atom_sites_solution_secondary difmap
_audit_creation_method SHELXL-97
_cell_angle_alpha 87.060(2)
_cell_angle_beta 75.477(2)
_cell_angle_gamma 85.986(2)
_cell_formula_units_Z 1
_cell_length_a 9.7586(5)
_cell_length_b 12.4722(5)
_cell_length_c 17.6672(7)
_cell_measurement_reflns_used 3463
_cell_measurement_temperature 173(2)
_cell_measurement_theta_max 23.31
_cell_measurement_theta_min 2.63
_cell_volume 2075.21(16)
_computing_structure_refinement 'SHELXL-97 (Sheldrick, 1997)'
_computing_structure_solution 'SHELXS-97 (Sheldrick, 1990)'
_diffrn_ambient_temperature 173(2)
_diffrn_measured_fraction_theta_full 0.980
_diffrn_measured_fraction_theta_max 0.980
_diffrn_measurement_device_type 'CCD area detector'
_diffrn_measurement_method 'phi and omega scans'
_diffrn_radiation_monochromator graphite
_diffrn_radiation_source 'fine-focus sealed tube'
_diffrn_radiation_type MoK\a
_diffrn_radiation_wavelength 0.71073
_diffrn_reflns_av_R_equivalents 0.0720
_diffrn_reflns_av_sigmaI/netI 0.1033
_diffrn_reflns_limit_h_max 12
_diffrn_reflns_limit_h_min -12
_diffrn_reflns_limit_k_max 16
_diffrn_reflns_limit_k_min -16
_diffrn_reflns_limit_l_max 22
_diffrn_reflns_limit_l_min -22
_diffrn_reflns_number 26518
_diffrn_reflns_theta_full 27.55
_diffrn_reflns_theta_max 27.55
_diffrn_reflns_theta_min 2.06
_exptl_absorpt_coefficient_mu 2.745
_exptl_absorpt_correction_T_max 0.9222
_exptl_absorpt_correction_T_min 0.8103
_exptl_absorpt_correction_type multi-scan
_exptl_absorpt_process_details sadabs
_exptl_crystal_colour orange
_exptl_crystal_density_diffrn 1.862
_exptl_crystal_density_meas ?
_exptl_crystal_density_method 'not measured'
_exptl_crystal_description plate
_exptl_crystal_F_000 1122
_exptl_crystal_size_max 0.08
_exptl_crystal_size_mid 0.06
_exptl_crystal_size_min 0.03
_refine_diff_density_max 1.657
_refine_diff_density_min -1.363
_refine_diff_density_rms 0.219
_refine_ls_extinction_method none
_refine_ls_goodness_of_fit_ref 1.011
_refine_ls_hydrogen_treatment constr
_refine_ls_matrix_type full
_refine_ls_number_parameters 499
_refine_ls_number_reflns 9382
_refine_ls_number_restraints 12
_refine_ls_restrained_S_all 1.025
_refine_ls_R_factor_all 0.1048
_refine_ls_R_factor_gt 0.0508
_refine_ls_shift/su_max 0.018
_refine_ls_shift/su_mean 0.001
_refine_ls_structure_factor_coef Fsqd
_refine_ls_weighting_details 'calc w=1/[\s^2^(Fo^2^)+(0.0516P)^2^+0.6867P] where P=(Fo^2^+2Fc^2^)/3'
_refine_ls_weighting_scheme calc
_refine_ls_wR_factor_gt 0.1026
_refine_ls_wR_factor_ref 0.1253
_reflns_number_gt 5765
_reflns_number_total 9382
_reflns_threshold_expression >2sigma(I)
_cod_data_source_file b606041m.txt
_cod_data_source_block e504a
_cod_depositor_comments
;
The following automatic conversions were performed:
'_symmetry_cell_setting' value 'Triclinic' changed to 'triclinic'
according to '/home/saulius/struct/CIF-dictionaries/cif_core.dic'
dictionary named 'cif_core.dic' version 2.4.1 from 2010-06-29.

Automatic conversion script
Id: cif_fix_enum 1527 2010-12-29 10:47:43Z saulius 

The following automatic conversions were performed:

'_exptl_crystal_density_meas' value 'none' was changed to '?' - the
value is perceived as not measured.

Automatic conversion script
Id: cif_fix_values 3008 2015-01-20 13:52:24Z robertas 
;
_cod_original_sg_symbol_H-M P-1
_cod_database_code 7052323

loop_
_symmetry_equiv_pos_as_xyz
'x, y, z'
'-x, -y, -z'

loop_
_atom_site_label
_atom_site_type_symbol
_atom_site_fract_x
_atom_site_fract_y
_atom_site_fract_z
_atom_site_U_iso_or_equiv
_atom_site_adp_type
_atom_site_occupancy
_atom_site_symmetry_multiplicity
_atom_site_calc_flag
_atom_site_refinement_flags
_atom_site_disorder_assembly
_atom_site_disorder_group
Cd1 Cd 0.85493(6) 0.47501(4) 0.39818(3) 0.02477(13) Uani 1 1 d . . .
I1 I 0.71080(5) 0.66747(4) 0.42307(3) 0.03760(14) Uani 1 1 d . . .
I2 I 1.12340(5) 0.42809(4) 0.31534(3) 0.03986(15) Uani 1 1 d . . .
Cu1 Cu 0.66938(8) -0.01743(6) 0.87081(4) 0.01514(17) Uani 1 1 d . . .
N1 N 0.7726(5) 0.1172(4) 0.8437(3) 0.0169(11) Uani 1 1 d . . .
N2 N 0.6253(5) -0.0094(4) 0.7658(3) 0.0176(11) Uani 1 1 d . . .
N3 N 0.5854(5) -0.1607(4) 0.8934(3) 0.0160(11) Uani 1 1 d . . .
N4 N 0.7038(5) -0.0214(4) 0.9776(3) 0.0147(11) Uani 1 1 d . . .
C1 C 0.8375(6) 0.1706(5) 0.8901(3) 0.0179(13) Uani 1 1 d . . .
C2 C 0.9117(7) 0.2573(5) 0.8462(3) 0.0220(14) Uani 1 1 d . . .
H2 H 0.9673 0.3048 0.8646 0.026 Uiso 1 1 calc R . .
C3 C 0.8889(7) 0.2598(5) 0.7743(3) 0.0205(14) Uani 1 1 d . . .
H3 H 0.9251 0.3092 0.7325 0.025 Uiso 1 1 calc R . .
C4 C 0.7993(6) 0.1737(4) 0.7724(3) 0.0162(13) Uani 1 1 d . . .
C5 C 0.7402(6) 0.1556(5) 0.7114(3) 0.0168(13) Uani 1 1 d . . .
C6 C 0.6521(7) 0.0744(5) 0.7104(3) 0.0211(14) Uani 1 1 d . . .
C7 C 0.5836(8) 0.0567(5) 0.6490(4) 0.0287(16) Uani 1 1 d . . .
H7 H 0.5826 0.1029 0.6047 0.034 Uiso 1 1 calc R . .
C8 C 0.5216(8) -0.0373(5) 0.6662(4) 0.0274(16) Uani 1 1 d . . .
H8 H 0.4681 -0.0697 0.6364 0.033 Uiso 1 1 calc R . .
C9 C 0.5509(7) -0.0794(5) 0.7374(3) 0.0211(14) Uani 1 1 d . . .
C10 C 0.5103(7) -0.1800(5) 0.7724(3) 0.0193(14) Uani 1 1 d . . .
C11 C 0.5348(7) -0.2190(5) 0.8434(3) 0.0191(14) Uani 1 1 d . . .
C12 C 0.5103(7) -0.3254(5) 0.8755(4) 0.0257(15) Uani 1 1 d . . .
H12 H 0.4771 -0.3816 0.8517 0.031 Uiso 1 1 calc R . .
C13 C 0.5424(7) -0.3316(5) 0.9452(3) 0.0219(14) Uani 1 1 d . . .
H13 H 0.5370 -0.3932 0.9796 0.026 Uiso 1 1 calc R C 4
C14 C 0.5864(6) -0.2281(4) 0.9583(3) 0.0175(13) Uani 1 1 d . . .
C15 C 0.6171(6) -0.1998(5) 1.0271(3) 0.0159(13) Uani 1 1 d . . .
C16 C 0.6654(7) -0.0999(5) 1.0361(3) 0.0193(14) Uani 1 1 d . . .
C17 C 0.6895(7) -0.0655(5) 1.1076(3) 0.0201(14) Uani 1 1 d . . .
H17 H 0.6689 -0.1036 1.1567 0.024 Uiso 1 1 calc R . .
C18 C 0.7476(7) 0.0321(5) 1.0922(3) 0.0180(13) Uani 1 1 d . . .
H18 H 0.7746 0.0749 1.1284 0.022 Uiso 1 1 calc R . .
C19 C 0.7601(6) 0.0576(5) 1.0112(3) 0.0164(13) Uani 1 1 d . . .
C20 C 0.8270(6) 0.1470(5) 0.9703(3) 0.0164(13) Uani 1 1 d . . .
C21 C 0.7705(7) 0.2326(5) 0.6418(3) 0.0195(14) Uani 1 1 d . . .
C22 C 0.6624(7) 0.3028(5) 0.6247(3) 0.0214(14) Uani 1 1 d . . .
H22 H 0.5682 0.3021 0.6565 0.026 Uiso 1 1 calc R . .
C23 C 0.6961(7) 0.3727(5) 0.5606(3) 0.0219(14) Uani 1 1 d . . .
H23 H 0.6233 0.4219 0.5506 0.026 Uiso 1 1 calc R . .
N5 N 0.8229(6) 0.3754(4) 0.5127(3) 0.0234(12) Uani 1 1 d . . .
C24 C 0.9258(7) 0.3082(5) 0.5287(4) 0.0262(16) Uani 1 1 d . . .
H24 H 1.0178 0.3088 0.4943 0.031 Uiso 1 1 calc R . .
C25 C 0.9043(7) 0.2379(5) 0.5928(4) 0.0254(15) Uani 1 1 d . . .
H25 H 0.9811 0.1936 0.6032 0.030 Uiso 1 1 calc R . .
C26 C 0.4347(7) -0.2497(5) 0.7318(3) 0.0205(14) Uani 1 1 d . . .
C27 C 0.2959(7) -0.2760(5) 0.7679(3) 0.0212(14) Uani 1 1 d . . .
H28 H 0.2511 -0.2521 0.8188 0.025 Uiso 1 1 calc R . .
C28 C 0.2250(7) -0.3364(5) 0.7292(3) 0.0214(14) Uani 1 1 d . . .
H29 H 0.1308 -0.3531 0.7550 0.026 Uiso 1 1 calc R . .
N6 N 0.2794(6) -0.3731(4) 0.6578(3) 0.0197(12) Uani 1 1 d . . .
C29 C 0.4153(7) -0.3495(5) 0.6234(3) 0.0238(15) Uani 1 1 d . . .
H30 H 0.4583 -0.3764 0.5731 0.029 Uiso 1 1 calc R . .
C30 C 0.4941(7) -0.2881(5) 0.6579(3) 0.0239(15) Uani 1 1 d . . .
H31 H 0.5882 -0.2724 0.6310 0.029 Uiso 1 1 calc R . .
C31 C 0.6031(7) -0.2807(4) 1.0932(3) 0.0173(13) Uani 1 1 d . . .
C32 C 0.4768(7) -0.3257(5) 1.1269(3) 0.0213(14) Uani 1 1 d . . .
H33 H 0.3960 -0.3054 1.1074 0.026 Uiso 1 1 calc R . .
C33 C 0.4647(7) -0.3997(5) 1.1884(4) 0.0257(15) Uani 1 1 d . . .
H34 H 0.3764 -0.4302 1.2105 0.031 Uiso 1 1 calc R . .
C34 C 0.5805(8) -0.4301(5) 1.2185(4) 0.0304(17) Uani 1 1 d . . .
H35 H 0.5720 -0.4805 1.2613 0.036 Uiso 1 1 calc R . .
C35 C 0.7087(7) -0.3857(5) 1.1849(4) 0.0264(16) Uani 1 1 d . . .
H36 H 0.7888 -0.4055 1.2051 0.032 Uiso 1 1 calc R . .
C36 C 0.7215(7) -0.3127(5) 1.1222(3) 0.0228(14) Uani 1 1 d . . .
H37 H 0.8106 -0.2842 1.0987 0.027 Uiso 1 1 calc R . .
C37 C 0.8898(6) 0.2222(5) 1.0137(3) 0.0176(13) Uani 1 1 d . . .
C38 C 0.8465(7) 0.3317(5) 1.0166(3) 0.0237(15) Uani 1 1 d . . .
H39 H 0.7756 0.3585 0.9911 0.028 Uiso 1 1 calc R . .
C39 C 0.9051(8) 0.4008(5) 1.0559(4) 0.0302(17) Uani 1 1 d . . .
H40 H 0.8724 0.4744 1.0584 0.036 Uiso 1 1 calc R . .
C40 C 1.0111(8) 0.3645(6) 1.0917(4) 0.0363(19) Uani 1 1 d . . .
H41 H 1.0540 0.4130 1.1172 0.044 Uiso 1 1 calc R . .
C41 C 1.0534(7) 0.2571(6) 1.0898(4) 0.0293(16) Uani 1 1 d . . .
H42 H 1.1244 0.2310 1.1155 0.035 Uiso 1 1 calc R . .
C42 C 0.9941(7) 0.1860(6) 1.0509(3) 0.0251(15) Uani 1 1 d . . .
H43 H 1.0254 0.1121 1.0499 0.030 Uiso 1 1 calc R . .
C43 C 0.9479(12) 0.1227(11) 0.3651(6) 0.055(3) Uiso 0.688(5) 1 d PD D 1
H44 H 0.9548 0.2012 0.3513 0.065 Uiso 0.688(5) 1 calc PR D 1
Cl1 Cl 0.9729(5) 0.0595(3) 0.2759(2) 0.0789(14) Uiso 0.688(5) 1 d PD D 1
Cl2 Cl 0.7898(4) 0.1114(3) 0.4275(2) 0.0623(11) Uiso 0.688(5) 1 d PD D 1
Cl3 Cl 1.0936(4) 0.0850(3) 0.4037(2) 0.0626(12) Uiso 0.688(5) 1 d PD D 1
C43B C 0.949(3) 0.031(2) 0.3583(12) 0.115(3) Uiso 0.312(5) 1 d PD D 2
H44B H 1.0146 -0.0277 0.3716 0.138 Uiso 0.312(5) 1 calc PR D 2
Cl1B Cl 0.8883(14) 0.0003(9) 0.2818(6) 0.115(3) Uiso 0.312(5) 1 d PD D 2
Cl2B Cl 0.8047(13) 0.0518(11) 0.4337(7) 0.115(3) Uiso 0.312(5) 1 d PD D 2
Cl3B Cl 1.0325(13) 0.1467(9) 0.3318(7) 0.115(3) Uiso 0.312(5) 1 d PD D 2

loop_
_atom_site_aniso_label
_atom_site_aniso_U_11
_atom_site_aniso_U_22
_atom_site_aniso_U_33
_atom_site_aniso_U_23
_atom_site_aniso_U_13
_atom_site_aniso_U_12
Cd1 0.0320(3) 0.0260(3) 0.0191(2) 0.0054(2) -0.0095(2) -0.0140(2)
I1 0.0332(3) 0.0366(3) 0.0442(3) -0.0016(2) -0.0112(2) -0.0041(2)
I2 0.0312(3) 0.0452(3) 0.0411(3) 0.0062(2) -0.0042(2) -0.0106(2)
Cu1 0.0196(4) 0.0151(4) 0.0124(3) 0.0034(3) -0.0063(3) -0.0075(3)
N1 0.023(3) 0.018(3) 0.012(2) 0.005(2) -0.007(2) -0.006(2)
N2 0.019(3) 0.020(3) 0.014(2) 0.003(2) -0.003(2) -0.009(2)
N3 0.018(3) 0.016(3) 0.014(2) 0.004(2) -0.005(2) -0.003(2)
N4 0.019(3) 0.008(2) 0.019(2) -0.001(2) -0.006(2) -0.005(2)
C1 0.018(3) 0.018(3) 0.021(3) 0.006(3) -0.011(3) -0.009(3)
C2 0.024(4) 0.021(3) 0.024(3) 0.006(3) -0.009(3) -0.014(3)
C3 0.027(4) 0.017(3) 0.018(3) 0.002(3) -0.005(3) -0.008(3)
C4 0.018(3) 0.011(3) 0.020(3) 0.004(2) -0.005(3) -0.005(2)
C5 0.021(4) 0.018(3) 0.013(3) 0.003(2) -0.005(3) -0.007(3)
C6 0.028(4) 0.018(3) 0.021(3) 0.000(3) -0.013(3) -0.006(3)
C7 0.046(5) 0.025(4) 0.023(3) 0.010(3) -0.020(3) -0.015(3)
C8 0.041(5) 0.026(4) 0.023(3) 0.007(3) -0.019(3) -0.015(3)
C9 0.027(4) 0.018(3) 0.022(3) 0.000(3) -0.010(3) -0.010(3)
C10 0.021(4) 0.017(3) 0.022(3) -0.003(3) -0.007(3) -0.008(3)
C11 0.022(4) 0.018(3) 0.017(3) 0.000(3) -0.004(3) -0.005(3)
C12 0.035(4) 0.018(3) 0.025(3) 0.001(3) -0.007(3) -0.012(3)
C13 0.031(4) 0.017(3) 0.017(3) 0.004(3) -0.005(3) -0.007(3)
C14 0.021(4) 0.010(3) 0.023(3) 0.003(3) -0.007(3) -0.006(2)
C15 0.015(3) 0.018(3) 0.015(3) 0.005(2) -0.005(2) -0.009(3)
C16 0.018(3) 0.020(3) 0.018(3) 0.004(3) -0.003(3) 0.003(3)
C17 0.029(4) 0.020(3) 0.013(3) 0.002(3) -0.007(3) -0.005(3)
C18 0.023(4) 0.016(3) 0.016(3) -0.001(3) -0.005(3) -0.005(3)
C19 0.017(3) 0.018(3) 0.015(3) 0.004(2) -0.004(2) -0.004(3)
C20 0.015(3) 0.017(3) 0.018(3) 0.004(3) -0.005(3) -0.006(3)
C21 0.032(4) 0.016(3) 0.014(3) 0.000(2) -0.011(3) -0.007(3)
C22 0.027(4) 0.022(3) 0.016(3) 0.002(3) -0.005(3) -0.007(3)
C23 0.031(4) 0.019(3) 0.016(3) -0.002(3) -0.007(3) 0.001(3)
N5 0.030(3) 0.027(3) 0.017(3) 0.008(2) -0.011(2) -0.014(3)
C24 0.028(4) 0.032(4) 0.020(3) 0.004(3) -0.005(3) -0.013(3)
C25 0.024(4) 0.026(4) 0.027(3) 0.003(3) -0.008(3) -0.003(3)
C26 0.024(4) 0.021(3) 0.019(3) 0.005(3) -0.010(3) -0.008(3)
C27 0.023(4) 0.023(3) 0.017(3) -0.002(3) -0.001(3) -0.009(3)
C28 0.023(4) 0.022(3) 0.018(3) 0.003(3) -0.001(3) -0.013(3)
N6 0.027(3) 0.018(3) 0.017(2) 0.006(2) -0.009(2) -0.013(2)
C29 0.034(4) 0.024(4) 0.014(3) 0.002(3) -0.005(3) -0.011(3)
C30 0.023(4) 0.029(4) 0.021(3) 0.003(3) -0.004(3) -0.016(3)
C31 0.023(4) 0.012(3) 0.015(3) 0.004(2) -0.002(3) -0.003(3)
C32 0.021(4) 0.018(3) 0.025(3) 0.000(3) -0.007(3) 0.001(3)
C33 0.026(4) 0.021(3) 0.025(3) 0.004(3) 0.004(3) -0.012(3)
C34 0.052(5) 0.017(3) 0.020(3) 0.005(3) -0.007(3) -0.001(3)
C35 0.031(4) 0.028(4) 0.024(3) 0.004(3) -0.015(3) 0.002(3)
C36 0.023(4) 0.025(4) 0.021(3) 0.004(3) -0.005(3) -0.008(3)
C37 0.019(3) 0.020(3) 0.015(3) 0.002(3) -0.004(2) -0.011(3)
C38 0.026(4) 0.022(4) 0.021(3) 0.008(3) -0.002(3) -0.010(3)
C39 0.046(5) 0.019(4) 0.021(3) 0.003(3) 0.002(3) -0.014(3)
C40 0.041(5) 0.044(5) 0.024(3) -0.007(3) 0.000(3) -0.028(4)
C41 0.025(4) 0.045(5) 0.020(3) 0.001(3) -0.005(3) -0.017(3)
C42 0.028(4) 0.033(4) 0.014(3) -0.001(3) -0.003(3) -0.005(3)

loop_
_atom_type_symbol
_atom_type_description
_atom_type_scat_dispersion_real
_atom_type_scat_dispersion_imag
_atom_type_scat_source
C C 0.0033 0.0016 'International Tables Vol C Tables 4.2.6.8 and 6.1.1.4'
H H 0.0000 0.0000 'International Tables Vol C Tables 4.2.6.8 and 6.1.1.4'
N N 0.0061 0.0033 'International Tables Vol C Tables 4.2.6.8 and 6.1.1.4'
Cu Cu 0.3201 1.2651 'International Tables Vol C Tables 4.2.6.8 and 6.1.1.4'
Cd Cd -0.8075 1.2024 'International Tables Vol C Tables 4.2.6.8 and 6.1.1.4'
I I -0.4742 1.8119 'International Tables Vol C Tables 4.2.6.8 and 6.1.1.4'
Cl Cl 0.1484 0.1585 'International Tables Vol C Tables 4.2.6.8 and 6.1.1.4'

loop_
_geom_angle_atom_site_label_1
_geom_angle_atom_site_label_2
_geom_angle_atom_site_label_3
_geom_angle
_geom_angle_site_symmetry_1
_geom_angle_site_symmetry_3
_geom_angle_publ_flag
N5 Cd1 N6 95.73(17) . 2_656 ?
N5 Cd1 I1 110.06(14) . . ?
N6 Cd1 I1 105.72(13) 2_656 . ?
N5 Cd1 I2 106.88(14) . . ?
N6 Cd1 I2 103.59(13) 2_656 . ?
I1 Cd1 I2 129.44(2) . . ?
N1 Cu1 N4 90.19(19) . . ?
N1 Cu1 N3 174.0(2) . . ?
N4 Cu1 N3 90.00(19) . . ?
N1 Cu1 N2 89.98(19) . . ?
N4 Cu1 N2 177.1(2) . . ?
N3 Cu1 N2 90.14(19) . . ?
C1 N1 C4 105.7(5) . . ?
C1 N1 Cu1 127.5(4) . . ?
C4 N1 Cu1 126.8(4) . . ?
C9 N2 C6 105.9(5) . . ?
C9 N2 Cu1 127.2(4) . . ?
C6 N2 Cu1 126.7(4) . . ?
C11 N3 C14 106.0(5) . . ?
C11 N3 Cu1 127.0(4) . . ?
C14 N3 Cu1 126.3(4) . . ?
C16 N4 C19 105.5(5) . . ?
C16 N4 Cu1 127.0(4) . . ?
C19 N4 Cu1 127.4(4) . . ?
N1 C1 C20 125.3(5) . . ?
N1 C1 C2 109.9(5) . . ?
C20 C1 C2 124.7(6) . . ?
C3 C2 C1 107.7(6) . . ?
C3 C2 H2 126.1 . . ?
C1 C2 H2 126.1 . . ?
C2 C3 C4 107.2(5) . . ?
C2 C3 H3 126.4 . . ?
C4 C3 H3 126.4 . . ?
C5 C4 N1 125.3(5) . . ?
C5 C4 C3 125.1(5) . . ?
N1 C4 C3 109.4(5) . . ?
C6 C5 C4 125.0(5) . . ?
C6 C5 C21 117.6(5) . . ?
C4 C5 C21 117.4(5) . . ?
C5 C6 N2 124.7(5) . . ?
C5 C6 C7 126.1(6) . . ?
N2 C6 C7 109.0(5) . . ?
C8 C7 C6 107.2(5) . . ?
C8 C7 H7 126.4 . . ?
C6 C7 H7 126.4 . . ?
C7 C8 C9 107.3(6) . . ?
C7 C8 H8 126.4 . . ?
C9 C8 H8 126.4 . . ?
N2 C9 C10 125.1(5) . . ?
N2 C9 C8 110.5(5) . . ?
C10 C9 C8 124.4(6) . . ?
C11 C10 C9 124.1(6) . . ?
C11 C10 C26 117.3(5) . . ?
C9 C10 C26 118.6(5) . . ?
N3 C11 C10 125.1(5) . . ?
N3 C11 C12 109.7(5) . . ?
C10 C11 C12 125.2(6) . . ?
C13 C12 C11 107.7(6) . . ?
C13 C12 H12 126.1 . . ?
C11 C12 H12 126.1 . . ?
C12 C13 C14 107.4(5) . . ?
C12 C13 H13 126.3 . . ?
C14 C13 H13 126.3 . . ?
N3 C14 C15 126.2(5) . . ?
N3 C14 C13 109.0(5) . . ?
C15 C14 C13 124.7(5) . . ?
C14 C15 C16 122.8(5) . . ?
C14 C15 C31 119.0(5) . . ?
C16 C15 C31 118.2(5) . . ?
N4 C16 C15 125.9(5) . . ?
N4 C16 C17 109.7(5) . . ?
C15 C16 C17 124.3(5) . . ?
C18 C17 C16 107.4(5) . . ?
C18 C17 H17 126.3 . . ?
C16 C17 H17 126.3 . . ?
C17 C18 C19 106.8(5) . . ?
C17 C18 H18 126.6 . . ?
C19 C18 H18 126.6 . . ?
N4 C19 C20 124.8(5) . . ?
N4 C19 C18 110.4(5) . . ?
C20 C19 C18 124.7(6) . . ?
C19 C20 C1 123.6(5) . . ?
C19 C20 C37 118.7(5) . . ?
C1 C20 C37 117.7(5) . . ?
C25 C21 C22 117.4(5) . . ?
C25 C21 C5 121.8(6) . . ?
C22 C21 C5 120.8(6) . . ?
C23 C22 C21 118.5(6) . . ?
C23 C22 H22 120.7 . . ?
C21 C22 H22 120.7 . . ?
N5 C23 C22 123.9(6) . . ?
N5 C23 H23 118.1 . . ?
C22 C23 H23 118.1 . . ?
C23 N5 C24 117.6(5) . . ?
C23 N5 Cd1 120.0(4) . . ?
C24 N5 Cd1 121.9(4) . . ?
N5 C24 C25 123.0(6) . . ?
N5 C24 H24 118.5 . . ?
C25 C24 H24 118.5 . . ?
C21 C25 C24 119.5(6) . . ?
C21 C25 H25 120.2 . . ?
C24 C25 H25 120.2 . . ?
C30 C26 C27 117.2(6) . . ?
C30 C26 C10 123.0(6) . . ?
C27 C26 C10 119.7(5) . . ?
C28 C27 C26 119.6(6) . . ?
C28 C27 H28 120.2 . . ?
C26 C27 H28 120.2 . . ?
N6 C28 C27 124.2(6) . . ?
N6 C28 H29 117.9 . . ?
C27 C28 H29 117.9 . . ?
C28 N6 C29 116.2(5) . . ?
C28 N6 Cd1 119.6(4) . 2_656 ?
C29 N6 Cd1 124.2(4) . 2_656 ?
N6 C29 C30 123.3(6) . . ?
N6 C29 H30 118.3 . . ?
C30 C29 H30 118.3 . . ?
C29 C30 C26 119.4(6) . . ?
C29 C30 H31 120.3 . . ?
C26 C30 H31 120.3 . . ?
C32 C31 C36 118.5(5) . . ?
C32 C31 C15 121.8(5) . . ?
C36 C31 C15 119.7(6) . . ?
C31 C32 C33 121.3(6) . . ?
C31 C32 H33 119.3 . . ?
C33 C32 H33 119.3 . . ?
C32 C33 C34 120.6(6) . . ?
C32 C33 H34 119.7 . . ?
C34 C33 H34 119.7 . . ?
C35 C34 C33 118.8(6) . . ?
C35 C34 H35 120.6 . . ?
C33 C34 H35 120.6 . . ?
C34 C35 C36 120.6(6) . . ?
C34 C35 H36 119.7 . . ?
C36 C35 H36 119.7 . . ?
C35 C36 C31 120.2(6) . . ?
C35 C36 H37 119.9 . . ?
C31 C36 H37 119.9 . . ?
C42 C37 C38 118.1(6) . . ?
C42 C37 C20 121.0(5) . . ?
C38 C37 C20 120.9(5) . . ?
C39 C38 C37 120.9(6) . . ?
C39 C38 H39 119.6 . . ?
C37 C38 H39 119.6 . . ?
C38 C39 C40 120.8(6) . . ?
C38 C39 H40 119.6 . . ?
C40 C39 H40 119.6 . . ?
C41 C40 C39 118.8(7) . . ?
C41 C40 H41 120.6 . . ?
C39 C40 H41 120.6 . . ?
C40 C41 C42 121.1(7) . . ?
C40 C41 H42 119.5 . . ?
C42 C41 H42 119.5 . . ?
C37 C42 C41 120.4(6) . . ?
C37 C42 H43 119.8 . . ?
C41 C42 H43 119.8 . . ?
Cl2 C43 Cl1 115.9(7) . . ?
Cl2 C43 Cl3 115.1(7) . . ?
Cl1 C43 Cl3 108.1(6) . . ?
Cl2 C43 H44 105.5 . . ?
Cl1 C43 H44 105.5 . . ?
Cl3 C43 H44 105.5 . . ?
Cl1B C43B Cl2B 106.5(14) . . ?
Cl1B C43B Cl3B 106.0(13) . . ?
Cl2B C43B Cl3B 110.4(15) . . ?
Cl1B C43B H44B 111.2 . . ?
Cl2B C43B H44B 111.2 . . ?
Cl3B C43B H44B 111.2 . . ?

loop_
_geom_bond_atom_site_label_1
_geom_bond_atom_site_label_2
_geom_bond_distance
_geom_bond_site_symmetry_2
_geom_bond_publ_flag
Cd1 N5 2.283(5) . ?
Cd1 N6 2.308(5) 2_656 ?
Cd1 I1 2.6942(7) . ?
Cd1 I2 2.7016(7) . ?
Cu1 N1 1.993(5) . ?
Cu1 N4 1.995(5) . ?
Cu1 N3 1.998(5) . ?
Cu1 N2 2.003(5) . ?
N1 C1 1.376(7) . ?
N1 C4 1.387(7) . ?
N2 C9 1.363(8) . ?
N2 C6 1.386(7) . ?
N3 C11 1.375(7) . ?
N3 C14 1.388(7) . ?
N4 C16 1.386(7) . ?
N4 C19 1.387(7) . ?
C1 C20 1.412(8) . ?
C1 C2 1.428(8) . ?
C2 C3 1.342(8) . ?
C2 H2 0.9500 . ?
C3 C4 1.439(8) . ?
C3 H3 0.9500 . ?
C4 C5 1.378(8) . ?
C5 C6 1.378(8) . ?
C5 C21 1.503(8) . ?
C6 C7 1.443(8) . ?
C7 C8 1.343(9) . ?
C7 H7 0.9500 . ?
C8 C9 1.426(8) . ?
C8 H8 0.9500 . ?
C9 C10 1.407(8) . ?
C10 C11 1.392(8) . ?
C10 C26 1.495(8) . ?
C11 C12 1.428(8) . ?
C12 C13 1.342(8) . ?
C12 H12 0.9500 . ?
C13 C14 1.437(8) . ?
C13 H13 0.9500 . ?
C14 C15 1.389(8) . ?
C15 C16 1.393(8) . ?
C15 C31 1.489(8) . ?
C16 C17 1.433(8) . ?
C17 C18 1.365(8) . ?
C17 H17 0.9500 . ?
C18 C19 1.427(8) . ?
C18 H18 0.9500 . ?
C19 C20 1.404(8) . ?
C20 C37 1.494(8) . ?
C21 C25 1.377(9) . ?
C21 C22 1.406(8) . ?
C22 C23 1.379(8) . ?
C22 H22 0.9500 . ?
C23 N5 1.315(8) . ?
C23 H23 0.9500 . ?
N5 C24 1.339(8) . ?
C24 C25 1.379(8) . ?
C24 H24 0.9500 . ?
C25 H25 0.9500 . ?
C26 C30 1.385(8) . ?
C26 C27 1.398(9) . ?
C27 C28 1.370(8) . ?
C27 H28 0.9500 . ?
C28 N6 1.331(7) . ?
C28 H29 0.9500 . ?
N6 C29 1.359(8) . ?
N6 Cd1 2.308(5) 2_656 ?
C29 C30 1.383(8) . ?
C29 H30 0.9500 . ?
C30 H31 0.9500 . ?
C31 C32 1.373(9) . ?
C31 C36 1.403(8) . ?
C32 C33 1.377(8) . ?
C32 H33 0.9500 . ?
C33 C34 1.386(9) . ?
C33 H34 0.9500 . ?
C34 C35 1.384(10) . ?
C34 H35 0.9500 . ?
C35 C36 1.384(8) . ?
C35 H36 0.9500 . ?
C36 H37 0.9500 . ?
C37 C42 1.383(8) . ?
C37 C38 1.402(8) . ?
C38 C39 1.370(9) . ?
C38 H39 0.9500 . ?
C39 C40 1.382(10) . ?
C39 H40 0.9500 . ?
C40 C41 1.374(10) . ?
C40 H41 0.9500 . ?
C41 C42 1.387(9) . ?
C41 H42 0.9500 . ?
C42 H43 0.9500 . ?
C43 Cl2 1.667(12) . ?
C43 Cl1 1.751(11) . ?
C43 Cl3 1.752(11) . ?
C43 H44 1.0000 . ?
C43B Cl1B 1.676(18) . ?
C43B Cl2B 1.691(19) . ?
C43B Cl3B 1.693(19) . ?
C43B H44B 1.0000 . ?
